data_1555339
loop_
_publ_author_name
'Liao, Hai-Bing'
'Lei, Chun'
'Gao, Li-Xin'
'Li, Jing-Ya'
'Li, Jia'
'Hou, Ai-Jun'

_publ_section_title
;
 Two Enantiomeric Pairs of Meroterpenoids from Rhododendron capitatum.
;
_journal_issue 20
_journal_name_full 'Organic letters'
_journal_page_first 5040
_journal_page_last 5043
_journal_paper_doi 10.1021/acs.orglett.5b02515
_journal_volume 17
_journal_year 2015
_chemical_absolute_configuration ad
_chemical_formula_sum 'C22 H28 O3'
_chemical_formula_weight 340.44
_space_group_crystal_system orthorhombic
_space_group_IT_number 19
_space_group_name_Hall 'P 2ac 2ab'
_space_group_name_H-M_alt 'P 21 21 21'
_atom_sites_solution_hydrogens geom
_audit_creation_method SHELXL-2013
_cell_angle_alpha 90
_cell_angle_beta 90
_cell_angle_gamma 90
_cell_formula_units_Z 4
_cell_length_a 11.37540(10)
_cell_length_b 11.93590(10)
_cell_length_c 14.18500(10)
_cell_measurement_reflns_used 7292
_cell_measurement_temperature 140(2)
_cell_measurement_theta_max 69.02
_cell_measurement_theta_min 4.84
_cell_volume 1925.98(3)
_computing_cell_refinement 'Bruker SAINT'
_computing_data_collection 'Bruker APEX2'
_computing_data_reduction 'Bruker SAINT'
_computing_molecular_graphics 'Bruker SHELXTL'
_computing_publication_material 'Bruker SHELXTL'
_computing_structure_refinement 'SHELXL-2013 (Sheldrick, 2013)'
_computing_structure_solution 'SHELXS-97 (Sheldrick, 2008)'
_diffrn_ambient_temperature 140(2)
_diffrn_measured_fraction_theta_full 0.974
_diffrn_measured_fraction_theta_max 0.963
_diffrn_measurement_device_type 'Bruker APEX-II CCD'
_diffrn_measurement_method '\f and \w scans'
_diffrn_radiation_type CuK\a
_diffrn_radiation_wavelength 1.54178
_diffrn_reflns_av_R_equivalents 0.0435
_diffrn_reflns_av_unetI/netI 0.0340
_diffrn_reflns_Laue_measured_fraction_full 0.974
_diffrn_reflns_Laue_measured_fraction_max 0.963
_diffrn_reflns_limit_h_max 12
_diffrn_reflns_limit_h_min -10
_diffrn_reflns_limit_k_max 14
_diffrn_reflns_limit_k_min -14
_diffrn_reflns_limit_l_max 17
_diffrn_reflns_limit_l_min -17
_diffrn_reflns_number 13941
_diffrn_reflns_point_group_measured_fraction_full 0.973
_diffrn_reflns_point_group_measured_fraction_max 0.955
_diffrn_reflns_theta_full 67.679
_diffrn_reflns_theta_max 69.573
_diffrn_reflns_theta_min 4.842
_exptl_absorpt_coefficient_mu 0.604
_exptl_absorpt_correction_T_max 0.7532
_exptl_absorpt_correction_T_min 0.5980
_exptl_absorpt_correction_type multi-scan
_exptl_absorpt_process_details sadabs
_exptl_crystal_colour colourless
_exptl_crystal_density_diffrn 1.174
_exptl_crystal_description prism
_exptl_crystal_F_000 736
_exptl_crystal_size_max 0.200
_exptl_crystal_size_mid 0.080
_exptl_crystal_size_min 0.030
_refine_diff_density_max 0.170
_refine_diff_density_min -0.168
_refine_diff_density_rms 0.038
_refine_ls_abs_structure_details
; 
 Flack x determined using 1404 quotients [(I+)-(I-)]/[(I+)+(I-)] 
 (Parsons and Flack (2004), Acta Cryst. A60, s61). 
;
_refine_ls_abs_structure_Flack 0.00(8)
_refine_ls_extinction_method none
_refine_ls_goodness_of_fit_ref 1.041
_refine_ls_hydrogen_treatment constr
_refine_ls_matrix_type full
_refine_ls_number_parameters 232
_refine_ls_number_reflns 3464
_refine_ls_number_restraints 0
_refine_ls_restrained_S_all 1.041
_refine_ls_R_factor_all 0.0363
_refine_ls_R_factor_gt 0.0351
_refine_ls_shift/su_max 0.040
_refine_ls_shift/su_mean 0.001
_refine_ls_structure_factor_coef Fsqd
_refine_ls_weighting_details 'w=1/[\s^2^(Fo^2^)+(0.0602P)^2^+0.2636P] where P=(Fo^2^+2Fc^2^)/3'
_refine_ls_weighting_scheme calc
_refine_ls_wR_factor_gt 0.0942
_refine_ls_wR_factor_ref 0.0959
_reflns_Friedel_coverage 0.735
_reflns_Friedel_fraction_full 0.970
_reflns_Friedel_fraction_max 0.943
_reflns_number_gt 3351
_reflns_number_total 3464
_reflns_threshold_expression 'I > 2\s(I)'
_cod_data_source_file ol5b02515_si_003.cif
_cod_data_source_block cu_dm13763_0m
_cod_database_code 1555339
_shelx_space_group_comment
; 
The symmetry employed for this shelxl refinement is uniquely defined 
by the following loop, which should always be used as a source of 
symmetry information in preference to the above space-group names. 
They are only intended as comments. 
;
_shelx_estimated_absorpt_t_min 0.889
_shelx_estimated_absorpt_t_max 0.982
_shelxl_version_number 2013-4

loop_
_space_group_symop_operation_xyz
'x, y, z'
'x+1/2, -y+1/2, -z'
'-x, y+1/2, -z+1/2'
'-x+1/2, -y, z+1/2'

loop_
_atom_site_label
_atom_site_type_symbol
_atom_site_fract_x
_atom_site_fract_y
_atom_site_fract_z
_atom_site_U_iso_or_equiv
_atom_site_adp_type
_atom_site_occupancy
_atom_site_site_symmetry_order
_atom_site_calc_flag
_atom_site_refinement_flags_posn
_atom_site_refinement_flags_adp
O1 O 0.26481(13) 0.65586(12) 0.61818(11) 0.0334(4) Uani 1 1 d . .
O2 O 0.05148(12) 0.39862(12) 0.42696(9) 0.0267(3) Uani 1 1 d . .
H2 H -0.0164 0.3876 0.4056 0.040 Uiso 1 1 calc R U
O3 O 0.33013(12) 0.13501(12) 0.64051(10) 0.0306(3) Uani 1 1 d . .
C4A C 0.15951(17) 0.52060(15) 0.52318(12) 0.0221(4) Uani 1 1 d . .
C8A C 0.16220(19) 0.61541(16) 0.58066(14) 0.0267(4) Uani 1 1 d . .
C2 C 0.36055(18) 0.57693(17) 0.63180(15) 0.0299(4) Uani 1 1 d . .
C3 C 0.38284(17) 0.50242(17) 0.54549(14) 0.0265(4) Uani 1 1 d . .
H3 H 0.4440 0.5318 0.5013 0.032 Uiso 1 1 calc R U
C4 C 0.26978(17) 0.46036(16) 0.49660(13) 0.0235(4) Uani 1 1 d . .
H4 H 0.2804 0.4642 0.4267 0.028 Uiso 1 1 calc R U
C5 C 0.05036(18) 0.49062(16) 0.48503(12) 0.0228(4) Uani 1 1 d . .
C6 C -0.05086(18) 0.55099(17) 0.50392(13) 0.0265(4) Uani 1 1 d . .
H6 H -0.1235 0.5283 0.4771 0.032 Uiso 1 1 calc R U
C7 C -0.0466(2) 0.64489(17) 0.56212(14) 0.0307(4) Uani 1 1 d . .
C8 C 0.0609(2) 0.67670(17) 0.59947(15) 0.0323(5) Uani 1 1 d . .
H8 H 0.0655 0.7413 0.6385 0.039 Uiso 1 1 calc R U
C9 C 0.33163(19) 0.49526(17) 0.71218(14) 0.0305(4) Uani 1 1 d . .
H9A H 0.3532 0.5278 0.7740 0.037 Uiso 1 1 calc R U
H9B H 0.2468 0.4768 0.7126 0.037 Uiso 1 1 calc R U
C10 C 0.40530(18) 0.39131(18) 0.69129(14) 0.0304(5) Uani 1 1 d . .
H10A H 0.3690 0.3239 0.7197 0.036 Uiso 1 1 calc R U
H10B H 0.4858 0.3999 0.7167 0.036 Uiso 1 1 calc R U
C11 C 0.40794(17) 0.38163(17) 0.58334(13) 0.0258(4) Uani 1 1 d . .
H11 H 0.4827 0.3488 0.5586 0.031 Uiso 1 1 calc R U
C12 C 0.29554(15) 0.33681(16) 0.53147(12) 0.0221(4) Uani 1 1 d . .
C13 C 0.19950(16) 0.28176(16) 0.59062(13) 0.0228(4) Uani 1 1 d . .
H13A H 0.1783 0.3337 0.6423 0.027 Uiso 1 1 calc R U
H13B H 0.1289 0.2726 0.5505 0.027 Uiso 1 1 calc R U
C14 C 0.22885(16) 0.16904(16) 0.63358(13) 0.0239(4) Uani 1 1 d . .
C15 C 0.12705(18) 0.10484(18) 0.66824(14) 0.0296(4) Uani 1 1 d . .
H15 H 0.0520 0.1369 0.6567 0.036 Uiso 1 1 calc R U
C16 C 0.12743(18) 0.00714(17) 0.71384(14) 0.0286(4) Uani 1 1 d . .
C17 C 0.0130(2) -0.0433(2) 0.74522(17) 0.0386(5) Uani 1 1 d . .
H17A H 0.0100 -0.0447 0.8143 0.058 Uiso 1 1 calc R U
H17B H 0.0066 -0.1199 0.7209 0.058 Uiso 1 1 calc R U
H17C H -0.0523 0.0019 0.7210 0.058 Uiso 1 1 calc R U
C18 C 0.2337(2) -0.0584(2) 0.7402(2) 0.0486(7) Uani 1 1 d . .
H18A H 0.3044 -0.0160 0.7233 0.073 Uiso 1 1 calc R U
H18B H 0.2334 -0.1300 0.7063 0.073 Uiso 1 1 calc R U
H18C H 0.2333 -0.0725 0.8082 0.073 Uiso 1 1 calc R U
C19 C 0.32323(19) 0.26240(18) 0.44663(13) 0.0300(4) Uani 1 1 d . .
H19A H 0.3503 0.1890 0.4687 0.045 Uiso 1 1 calc R U
H19B H 0.3849 0.2975 0.4085 0.045 Uiso 1 1 calc R U
H19C H 0.2522 0.2530 0.4083 0.045 Uiso 1 1 calc R U
C20 C 0.4663(2) 0.6497(2) 0.65508(18) 0.0429(6) Uani 1 1 d . .
H20A H 0.4840 0.6985 0.6014 0.064 Uiso 1 1 calc R U
H20B H 0.5343 0.6018 0.6683 0.064 Uiso 1 1 calc R U
H20C H 0.4488 0.6956 0.7106 0.064 Uiso 1 1 calc R U
C21 C -0.1579(2) 0.7090(2) 0.58408(18) 0.0411(5) Uani 1 1 d . .
H21A H -0.2035 0.6682 0.6317 0.062 Uiso 1 1 calc R U
H21B H -0.2049 0.7169 0.5265 0.062 Uiso 1 1 calc R U
H21C H -0.1376 0.7834 0.6083 0.062 Uiso 1 1 calc R U

loop_
_atom_site_aniso_label
_atom_site_aniso_U_11
_atom_site_aniso_U_22
_atom_site_aniso_U_33
_atom_site_aniso_U_23
_atom_site_aniso_U_13
_atom_site_aniso_U_12
O1 0.0290(8) 0.0275(7) 0.0436(8) -0.0046(6) -0.0122(6) -0.0026(6)
O2 0.0192(7) 0.0349(7) 0.0259(6) -0.0063(6) -0.0042(5) -0.0026(5)
O3 0.0192(7) 0.0337(7) 0.0389(7) 0.0044(6) 0.0058(6) 0.0040(6)
C4A 0.0206(10) 0.0249(9) 0.0208(8) 0.0045(7) -0.0021(7) -0.0027(7)
C8A 0.0272(10) 0.0245(9) 0.0285(9) 0.0030(7) -0.0064(8) -0.0020(8)
C2 0.0238(10) 0.0318(10) 0.0342(10) -0.0009(9) -0.0096(8) -0.0024(8)
C3 0.0196(10) 0.0333(10) 0.0265(9) 0.0043(8) -0.0008(7) -0.0040(8)
C4 0.0189(10) 0.0319(9) 0.0197(8) 0.0030(7) -0.0004(7) -0.0031(7)
C5 0.0218(10) 0.0274(9) 0.0192(8) 0.0040(7) -0.0006(7) -0.0024(7)
C6 0.0202(10) 0.0314(10) 0.0281(9) 0.0057(8) -0.0036(8) 0.0008(7)
C7 0.0292(11) 0.0281(9) 0.0348(10) 0.0061(8) -0.0019(9) 0.0052(8)
C8 0.0352(12) 0.0239(9) 0.0379(10) -0.0029(8) -0.0048(9) 0.0032(9)
C9 0.0322(11) 0.0356(11) 0.0237(9) -0.0038(8) -0.0056(8) -0.0025(9)
C10 0.0258(11) 0.0377(11) 0.0277(10) 0.0036(9) -0.0089(8) -0.0004(9)
C11 0.0152(9) 0.0343(11) 0.0280(9) 0.0018(8) -0.0001(7) 0.0006(7)
C12 0.0157(9) 0.0294(9) 0.0212(8) -0.0003(7) 0.0015(7) 0.0008(7)
C13 0.0161(9) 0.0283(9) 0.0242(8) -0.0022(7) 0.0025(7) 0.0018(7)
C14 0.0189(9) 0.0297(9) 0.0229(8) -0.0030(8) 0.0052(7) 0.0013(8)
C15 0.0180(10) 0.0357(10) 0.0351(10) 0.0034(9) 0.0033(8) 0.0010(8)
C16 0.0278(11) 0.0316(10) 0.0264(9) -0.0052(8) 0.0060(8) -0.0035(8)
C17 0.0379(13) 0.0350(11) 0.0431(12) -0.0053(10) 0.0146(10) -0.0097(9)
C18 0.0381(14) 0.0392(13) 0.0685(17) 0.0229(12) 0.0045(12) 0.0009(11)
C19 0.0248(11) 0.0408(11) 0.0244(9) -0.0036(8) 0.0046(8) 0.0038(8)
C20 0.0343(13) 0.0414(12) 0.0532(13) 0.0016(11) -0.0175(11) -0.0110(10)
C21 0.0365(13) 0.0385(12) 0.0483(12) 0.0001(10) -0.0028(10) 0.0131(10)

loop_
_atom_type_symbol
_atom_type_description
_atom_type_scat_dispersion_real
_atom_type_scat_dispersion_imag
_atom_type_scat_source
C C 0.0181 0.0091 'International Tables Vol C Tables 4.2.6.8 and 6.1.1.4'
H H 0.0000 0.0000 'International Tables Vol C Tables 4.2.6.8 and 6.1.1.4'
O O 0.0492 0.0322 'International Tables Vol C Tables 4.2.6.8 and 6.1.1.4'

loop_
_geom_angle_atom_site_label_1
_geom_angle_atom_site_label_2
_geom_angle_atom_site_label_3
_geom_angle
C8A O1 C2 117.49(15)
C5 O2 H2 109.5
C8A C4A C5 116.90(18)
C8A C4A C4 121.29(17)
C5 C4A C4 121.57(16)
O1 C8A C8 116.46(17)
O1 C8A C4A 122.10(18)
C8 C8A C4A 121.38(18)
O1 C2 C20 104.59(17)
O1 C2 C3 113.18(16)
C20 C2 C3 111.94(19)
O1 C2 C9 110.47(17)
C20 C2 C9 111.77(17)
C3 C2 C9 105.06(15)
C2 C3 C4 114.14(16)
C2 C3 C11 106.89(15)
C4 C3 C11 90.37(14)
C2 C3 H3 114.3
C4 C3 H3 114.3
C11 C3 H3 114.3
C4A C4 C3 115.42(16)
C4A C4 C12 121.66(15)
C3 C4 C12 90.48(14)
C4A C4 H4 109.3
C3 C4 H4 109.3
C12 C4 H4 109.3
O2 C5 C6 122.69(17)
O2 C5 C4A 115.34(17)
C6 C5 C4A 121.96(17)
C5 C6 C7 120.31(18)
C5 C6 H6 119.8
C7 C6 H6 119.8
C8 C7 C6 118.52(19)
C8 C7 C21 121.5(2)
C6 C7 C21 120.0(2)
C7 C8 C8A 120.91(19)
C7 C8 H8 119.5
C8A C8 H8 119.5
C10 C9 C2 104.72(17)
C10 C9 H9A 110.8
C2 C9 H9A 110.8
C10 C9 H9B 110.8
C2 C9 H9B 110.8
H9A C9 H9B 108.9
C9 C10 C11 105.40(16)
C9 C10 H10A 110.7
C11 C10 H10A 110.7
C9 C10 H10B 110.7
C11 C10 H10B 110.7
H10A C10 H10B 108.8
C10 C11 C3 105.61(16)
C10 C11 C12 118.51(16)
C3 C11 C12 90.26(14)
C10 C11 H11 113.3
C3 C11 H11 113.3
C12 C11 H11 113.3
C13 C12 C19 109.28(16)
C13 C12 C11 118.18(15)
C19 C12 C11 113.54(16)
C13 C12 C4 116.13(15)
C19 C12 C4 109.48(15)
C11 C12 C4 88.84(14)
C14 C13 C12 116.48(16)
C14 C13 H13A 108.2
C12 C13 H13A 108.2
C14 C13 H13B 108.2
C12 C13 H13B 108.2
H13A C13 H13B 107.3
O3 C14 C15 122.67(18)
O3 C14 C13 122.28(17)
C15 C14 C13 115.04(16)
C16 C15 C14 127.90(19)
C16 C15 H15 116.0
C14 C15 H15 116.0
C15 C16 C18 125.76(19)
C15 C16 C17 119.4(2)
C18 C16 C17 114.80(19)
C16 C17 H17A 109.5
C16 C17 H17B 109.5
H17A C17 H17B 109.5
C16 C17 H17C 109.5
H17A C17 H17C 109.5
H17B C17 H17C 109.5
C16 C18 H18A 109.5
C16 C18 H18B 109.5
H18A C18 H18B 109.5
C16 C18 H18C 109.5
H18A C18 H18C 109.5
H18B C18 H18C 109.5
C12 C19 H19A 109.5
C12 C19 H19B 109.5
H19A C19 H19B 109.5
C12 C19 H19C 109.5
H19A C19 H19C 109.5
H19B C19 H19C 109.5
C2 C20 H20A 109.5
C2 C20 H20B 109.5
H20A C20 H20B 109.5
C2 C20 H20C 109.5
H20A C20 H20C 109.5
H20B C20 H20C 109.5
C7 C21 H21A 109.5
C7 C21 H21B 109.5
H21A C21 H21B 109.5
C7 C21 H21C 109.5
H21A C21 H21C 109.5
H21B C21 H21C 109.5

loop_
_geom_bond_atom_site_label_1
_geom_bond_atom_site_label_2
_geom_bond_distance
O1 C8A 1.371(2)
O1 C2 1.453(2)
O2 C5 1.373(2)
O2 H2 0.8400
O3 C14 1.226(2)
C4A C8A 1.395(3)
C4A C5 1.401(3)
C4A C4 1.494(3)
C8A C8 1.390(3)
C2 C20 1.520(3)
C2 C3 1.534(3)
C2 C9 1.536(3)
C3 C4 1.545(3)
C3 C11 1.565(3)
C3 H3 1.0000
C4 C12 1.583(3)
C4 H4 1.0000
C5 C6 1.385(3)
C6 C7 1.393(3)
C6 H6 0.9500
C7 C8 1.386(3)
C7 C21 1.512(3)
C8 H8 0.9500
C9 C10 1.526(3)
C9 H9A 0.9900
C9 H9B 0.9900
C10 C11 1.536(3)
C10 H10A 0.9900
C10 H10B 0.9900
C11 C12 1.569(2)
C11 H11 1.0000
C12 C13 1.526(2)
C12 C19 1.528(3)
C13 C14 1.514(3)
C13 H13A 0.9900
C13 H13B 0.9900
C14 C15 1.473(3)
C15 C16 1.333(3)
C15 H15 0.9500
C16 C18 1.488(3)
C16 C17 1.502(3)
C17 H17A 0.9800
C17 H17B 0.9800
C17 H17C 0.9800
C18 H18A 0.9800
C18 H18B 0.9800
C18 H18C 0.9800
C19 H19A 0.9800
C19 H19B 0.9800
C19 H19C 0.9800
C20 H20A 0.9800
C20 H20B 0.9800
C20 H20C 0.9800
C21 H21A 0.9800
C21 H21B 0.9800
C21 H21C 0.9800

loop_
_geom_hbond_atom_site_label_D
_geom_hbond_atom_site_label_H
_geom_hbond_atom_site_label_A
_geom_hbond_distance_DH
_geom_hbond_distance_HA
_geom_hbond_distance_DA
_geom_hbond_angle_DHA
_geom_hbond_site_symmetry_A
O2 H2 O3 0.84 1.88 2.7233(19) 178.8 2_456
C6 H6 O3 0.95 2.62 3.310(2) 130.0 2_456
C9 H9A O2 0.99 2.58 3.557(2) 169.3 4_565
C13 H13B O2 0.99 2.47 3.189(2) 129.0 .

loop_
_geom_torsion_atom_site_label_1
_geom_torsion_atom_site_label_2
_geom_torsion_atom_site_label_3
_geom_torsion_atom_site_label_4
_geom_torsion
C2 O1 C8A C8 156.98(18)
C2 O1 C8A C4A -25.7(3)
C5 C4A C8A O1 -176.80(17)
C4 C4A C8A O1 -2.3(3)
C5 C4A C8A C8 0.4(3)
C4 C4A C8A C8 174.90(17)
C8A O1 C2 C20 169.22(18)
C8A O1 C2 C3 47.1(2)
C8A O1 C2 C9 -70.4(2)
O1 C2 C3 C4 -40.9(2)
C20 C2 C3 C4 -158.80(17)
C9 C2 C3 C4 79.70(19)
O1 C2 C3 C11 -139.16(16)
C20 C2 C3 C11 102.94(19)
C9 C2 C3 C11 -18.6(2)
C8A C4A C4 C3 6.4(2)
C5 C4A C4 C3 -179.35(16)
C8A C4A C4 C12 114.0(2)
C5 C4A C4 C12 -71.7(2)
C2 C3 C4 C4A 15.4(2)
C11 C3 C4 C4A 124.16(16)
C2 C3 C4 C12 -110.39(16)
C11 C3 C4 C12 -1.65(14)
C8A C4A C5 O2 178.44(16)
C4 C4A C5 O2 3.9(2)
C8A C4A C5 C6 -0.7(3)
C4 C4A C5 C6 -175.23(16)
O2 C5 C6 C7 -178.88(17)
C4A C5 C6 C7 0.2(3)
C5 C6 C7 C8 0.7(3)
C5 C6 C7 C21 -178.72(18)
C6 C7 C8 C8A -1.0(3)
C21 C7 C8 C8A 178.37(19)
O1 C8A C8 C7 177.81(19)
C4A C8A C8 C7 0.5(3)
O1 C2 C9 C10 155.42(15)
C20 C2 C9 C10 -88.6(2)
C3 C2 C9 C10 33.0(2)
C2 C9 C10 C11 -35.0(2)
C9 C10 C11 C3 23.1(2)
C9 C10 C11 C12 -75.9(2)
C2 C3 C11 C10 -2.7(2)
C4 C3 C11 C10 -118.13(16)
C2 C3 C11 C12 117.09(15)
C4 C3 C11 C12 1.67(14)
C10 C11 C12 C13 -12.9(3)
C3 C11 C12 C13 -120.89(17)
C10 C11 C12 C19 -142.85(19)
C3 C11 C12 C19 109.17(17)
C10 C11 C12 C4 106.36(19)
C3 C11 C12 C4 -1.63(13)
C4A C4 C12 C13 2.1(2)
C3 C4 C12 C13 122.72(16)
C4A C4 C12 C19 126.41(19)
C3 C4 C12 C19 -112.97(16)
C4A C4 C12 C11 -118.98(17)
C3 C4 C12 C11 1.65(14)
C19 C12 C13 C14 62.3(2)
C11 C12 C13 C14 -69.5(2)
C4 C12 C13 C14 -173.24(15)
C12 C13 C14 O3 16.8(3)
C12 C13 C14 C15 -164.50(16)
O3 C14 C15 C16 3.0(3)
C13 C14 C15 C16 -175.70(19)
C14 C15 C16 C18 0.4(4)
C14 C15 C16 C17 178.60(19)
